data_2311233
loop_
_publ_author_name
'Mague, Joel T.'
'Mohamed, Shaaban K.'
'Akkurt, Mehmet'
'Potgieter, Herman'
'Albayati, Mustafa R.'

_publ_section_title
;
 4-Chloro-N'-[(E)-2-chloro-benzyl-idene]benzohydrazide monohydrate.
;
_journal_coeditor_code RZ5119
_journal_issue 'Pt 5'
_journal_name_full 'Acta crystallographica. Section E, Structure reports online'
_journal_page_first o612
_journal_paper_doi 10.1107/S1600536814008885
_journal_volume 70
_journal_year 2014
_chemical_formula_iupac 'C14 H10 Cl2 N2 O, H2 O'
_chemical_formula_moiety 'C14 H10 Cl2 N2 O, H2 O'
_chemical_formula_sum 'C14 H12 Cl2 N2 O2'
_chemical_formula_weight 311.16
_chemical_name_systematic
;
4-Chloro-<i>N</i>'-[(<i>E</i>)-2-chlorobenzylidene]benzohydrazide monohydrate
;
_space_group_IT_number 14
_space_group_name_Hall '-P 2yn'
_space_group_name_H-M_alt 'P 1 21/n 1'
_symmetry_cell_setting monoclinic
_symmetry_space_group_name_Hall '-P 2yn'
_symmetry_space_group_name_H-M 'P 1 21/n 1'
_atom_sites_solution_hydrogens mixed
_atom_sites_solution_primary direct
_atom_sites_solution_secondary difmap
_cell_angle_alpha 90
_cell_angle_beta 92.6760(17)
_cell_angle_gamma 90
_cell_formula_units_Z 4
_cell_length_a 4.6160(5)
_cell_length_b 12.8664(15)
_cell_length_c 23.681(3)
_cell_measurement_reflns_used 7842
_cell_measurement_temperature 150(2)
_cell_measurement_theta_max 28.05
_cell_measurement_theta_min 2.34
_cell_volume 1404.9(3)
_computing_cell_refinement '<i>SAINT</i> (Bruker, 2013)'
_computing_data_collection '<i>APEX2</i> (Bruker, 2013)'
_computing_data_reduction '<i>SAINT</i> (Bruker, 2013)'
_computing_molecular_graphics '<i>DIAMOND</i> (Brandenburg & Putz, 2012)'
_computing_publication_material '<i>SHELXTL</i> (Sheldrick, 2008)'
_computing_structure_refinement '<i>SHELXL2014</i> (Sheldrick, 2008)'
_computing_structure_solution '<i>SHELXS97</i> (Sheldrick, 2008)'
_diffrn_ambient_temperature 150(2)
_diffrn_detector_area_resol_mean 8.3660
_diffrn_measured_fraction_theta_full 0.997
_diffrn_measured_fraction_theta_max 0.997
_diffrn_measurement_device_type 'Bruker SMART APEX CCD'
_diffrn_measurement_method '\f and \w scans'
_diffrn_radiation_monochromator graphite
_diffrn_radiation_type MoK\a
_diffrn_radiation_wavelength 0.71073
_diffrn_reflns_av_R_equivalents 0.0642
_diffrn_reflns_av_sigmaI/netI 0.0423
_diffrn_reflns_limit_h_max 6
_diffrn_reflns_limit_h_min -6
_diffrn_reflns_limit_k_max 17
_diffrn_reflns_limit_k_min -16
_diffrn_reflns_limit_l_max 31
_diffrn_reflns_limit_l_min -31
_diffrn_reflns_number 24861
_diffrn_reflns_reduction_process
;
;
_diffrn_reflns_theta_full 28.40
_diffrn_reflns_theta_max 28.40
_diffrn_reflns_theta_min 1.80
_exptl_absorpt_coefficient_mu 0.464
_exptl_absorpt_correction_T_max 0.97
_exptl_absorpt_correction_T_min 0.78
_exptl_absorpt_correction_type multi-scan
_exptl_absorpt_process_details '(<i>SADABS</i>; Bruker, 2013)'
_exptl_crystal_colour colourless
_exptl_crystal_density_diffrn 1.471
_exptl_crystal_density_method 'Not Measured'
_exptl_crystal_description column
_exptl_crystal_F_000 640
_exptl_crystal_size_max 0.170
_exptl_crystal_size_mid 0.080
_exptl_crystal_size_min 0.060
_refine_diff_density_max 0.312
_refine_diff_density_min -0.287
_refine_ls_extinction_method none
_refine_ls_goodness_of_fit_ref 1.024
_refine_ls_hydrogen_treatment constr
_refine_ls_matrix_type full
_refine_ls_number_parameters 181
_refine_ls_number_reflns 3511
_refine_ls_number_restraints 0
_refine_ls_restrained_S_all 1.024
_refine_ls_R_factor_all 0.0610
_refine_ls_R_factor_gt 0.0388
_refine_ls_shift/su_max 0.001
_refine_ls_shift/su_mean 0.000
_refine_ls_structure_factor_coef Fsqd
_refine_ls_weighting_details 'w=1/[\s^2^(Fo^2^)+(0.0341P)^2^+0.6801P] where P=(Fo^2^+2Fc^2^)/3'
_refine_ls_weighting_scheme calc
_refine_ls_wR_factor_gt 0.0851
_refine_ls_wR_factor_ref 0.0971
_reflns_number_gt 2604
_reflns_number_total 3511
_reflns_threshold_expression 'I > 2\s(I)'
_cod_data_source_file rz5119sup1.cif
_cod_data_source_block I
_cod_original_sg_symbol_H-M 'P 21/n'
_cod_database_code 2311233

loop_
_symmetry_equiv_pos_site_id
_symmetry_equiv_pos_as_xyz
1 x,y,z
2 1/2-x,1/2+y,1/2-z
3 -x,-y,-z
4 1/2+x,1/2-y,1/2+z

loop_
_atom_site_aniso_label
_atom_site_aniso_U_11
_atom_site_aniso_U_22
_atom_site_aniso_U_33
_atom_site_aniso_U_12
_atom_site_aniso_U_13
_atom_site_aniso_U_23
Cl1 0.0347(3) 0.0399(3) 0.0273(3) 0.0029(2) -0.0098(2) 0.0061(2)
Cl2 0.0618(4) 0.0240(3) 0.0424(3) -0.0030(2) -0.0175(3) -0.0013(2)
O1 0.0226(6) 0.0179(6) 0.0401(8) 0.0003(5) -0.0062(5) 0.0002(5)
N1 0.0193(7) 0.0184(7) 0.0258(8) 0.0001(5) -0.0042(6) 0.0022(6)
N2 0.0193(7) 0.0230(8) 0.0242(8) 0.0020(6) -0.0027(6) 0.0039(6)
C1 0.0179(8) 0.0201(8) 0.0206(9) -0.0016(6) 0.0013(6) 0.0017(7)
C2 0.0244(9) 0.0201(8) 0.0240(9) -0.0011(7) -0.0024(7) -0.0016(7)
C3 0.0249(9) 0.0217(9) 0.0272(10) 0.0027(7) 0.0000(7) 0.0015(7)
C4 0.0202(8) 0.0295(9) 0.0186(9) -0.0006(7) 0.0001(7) 0.0041(7)
C5 0.0326(10) 0.0268(10) 0.0203(9) -0.0043(8) -0.0035(7) -0.0030(7)
C6 0.0288(9) 0.0208(9) 0.0247(9) 0.0001(7) 0.0009(7) -0.0020(7)
C7 0.0166(8) 0.0192(8) 0.0251(9) -0.0010(6) 0.0028(6) 0.0003(7)
C8 0.0233(9) 0.0228(9) 0.0243(9) 0.0000(7) -0.0004(7) 0.0018(7)
C9 0.0202(8) 0.0265(9) 0.0223(9) -0.0036(7) -0.0009(7) 0.0027(7)
C10 0.0308(10) 0.0265(10) 0.0256(10) -0.0037(7) -0.0018(8) 0.0043(8)
C11 0.0366(11) 0.0383(11) 0.0252(10) -0.0077(9) -0.0082(8) 0.0010(9)
C12 0.0294(10) 0.0461(12) 0.0252(10) 0.0031(9) -0.0055(8) 0.0089(9)
C13 0.0305(10) 0.0340(11) 0.0298(11) 0.0069(8) -0.0003(8) 0.0058(8)
C14 0.0263(9) 0.0272(10) 0.0261(10) -0.0004(7) -0.0011(7) 0.0014(8)
O2 0.0232(6) 0.0178(6) 0.0601(10) -0.0009(5) -0.0037(6) 0.0041(6)

loop_
_atom_site_type_symbol
_atom_site_label
_atom_site_fract_x
_atom_site_fract_y
_atom_site_fract_z
_atom_site_U_iso_or_equiv
_atom_site_thermal_displace_type
_atom_site_calc_flag
_atom_site_refinement_flags
_atom_site_occupancy
Cl Cl1 -0.46090(11) 0.93219(4) 0.06216(2) 0.0343(2) Uani d . 1.000
Cl Cl2 1.10272(13) 1.00504(4) 0.41832(2) 0.0434(2) Uani d . 1.000
O O1 0.4046(3) 0.64950(9) 0.23672(6) 0.0271(4) Uani d . 1.000
N N1 0.5525(3) 0.80924(11) 0.26635(6) 0.0213(4) Uani d . 1.000
N N2 0.7522(3) 0.76724(11) 0.30567(6) 0.0223(4) Uani d . 1.000
C C1 0.1777(3) 0.79601(13) 0.19187(7) 0.0195(5) Uani d . 1.000
C C2 0.0963(4) 0.90021(13) 0.19483(8) 0.0229(5) Uani d . 1.000
C C3 -0.1015(4) 0.94238(14) 0.15527(8) 0.0246(5) Uani d . 1.000
C C4 -0.2175(4) 0.87909(14) 0.11261(7) 0.0228(5) Uani d . 1.000
C C5 -0.1440(4) 0.77569(14) 0.10916(8) 0.0267(6) Uani d . 1.000
C C6 0.0548(4) 0.73438(14) 0.14875(8) 0.0248(5) Uani d . 1.000
C C7 0.3874(3) 0.74541(13) 0.23339(7) 0.0202(5) Uani d . 1.000
C C8 0.8769(4) 0.83478(14) 0.33826(7) 0.0235(5) Uani d . 1.000
C C9 1.0970(4) 0.80330(14) 0.38149(7) 0.0231(5) Uani d . 1.000
C C10 1.2181(4) 0.87532(15) 0.41988(8) 0.0277(6) Uani d . 1.000
C C11 1.4287(4) 0.84754(16) 0.46082(8) 0.0337(6) Uani d . 1.000
C C12 1.5197(4) 0.74555(17) 0.46427(8) 0.0338(6) Uani d . 1.000
C C13 1.4015(4) 0.67216(16) 0.42740(8) 0.0315(6) Uani d . 1.000
C C14 1.1943(4) 0.70056(15) 0.38619(8) 0.0266(6) Uani d . 1.000
O O2 0.9062(3) 0.53028(10) 0.23079(6) 0.0339(4) Uani d . 1.000
H H1 0.54250 0.87980 0.26400 0.0260 Uiso d RU 1.000
H H2 0.17730 0.94280 0.22430 0.0280 Uiso c RU 1.000
H H3 -0.15640 1.01340 0.15740 0.0300 Uiso c RU 1.000
H H5 -0.22840 0.73310 0.08000 0.0320 Uiso c RU 1.000
H H6 0.10770 0.66320 0.14640 0.0300 Uiso c RU 1.000
H H8 0.82620 0.90610 0.33440 0.0280 Uiso c RU 1.000
H H11 1.50920 0.89820 0.48620 0.0400 Uiso c RU 1.000
H H12 1.66410 0.72570 0.49210 0.0410 Uiso c RU 1.000
H H13 1.46280 0.60180 0.43030 0.0380 Uiso c RU 1.000
H H14 1.11690 0.64950 0.36070 0.0320 Uiso c RU 1.000
H H2A 1.04760 0.57140 0.23300 0.0410 Uiso d RU 1.000
H H2B 0.76260 0.56910 0.23510 0.0410 Uiso d RU 1.000

loop_
_atom_type_symbol
_atom_type_description
_atom_type_scat_dispersion_real
_atom_type_scat_dispersion_imag
_atom_type_scat_source
C C 0.0033 0.0016 ' International Tables Vol C Tables 4.2.6.8 and 6.1.1.4'
H H 0.0000 0.0000 ' International Tables Vol C Tables 4.2.6.8 and 6.1.1.4'
Cl Cl 0.1484 0.1585 ' International Tables Vol C Tables 4.2.6.8 and 6.1.1.4'
N N 0.0061 0.0033 ' International Tables Vol C Tables 4.2.6.8 and 6.1.1.4'
O O 0.0106 0.0060 ' International Tables Vol C Tables 4.2.6.8 and 6.1.1.4'

loop_
_geom_angle_atom_site_label_1
_geom_angle_atom_site_label_2
_geom_angle_atom_site_label_3
_geom_angle
_geom_angle_publ_flag
H2A O2 H2B 103.00 no
N2 N1 C7 119.47(14) no
N1 N2 C8 113.93(14) no
N2 N1 H1 117.00 no
C7 N1 H1 123.00 no
C2 C1 C7 123.55(15) no
C2 C1 C6 118.86(15) no
C6 C1 C7 117.58(15) no
C1 C2 C3 120.81(16) no
C2 C3 C4 118.82(16) no
Cl1 C4 C3 119.00(14) no
C3 C4 C5 121.56(17) no
Cl1 C4 C5 119.44(14) no
C4 C5 C6 119.18(17) no
C1 C6 C5 120.77(16) no
N1 C7 C1 116.57(14) no
O1 C7 C1 120.85(15) no
O1 C7 N1 122.58(15) no
N2 C8 C9 120.72(16) no
C10 C9 C14 117.26(16) no
C8 C9 C14 121.76(16) no
C8 C9 C10 120.99(16) no
Cl2 C10 C9 120.42(14) no
C9 C10 C11 122.01(18) no
Cl2 C10 C11 117.56(15) no
C10 C11 C12 119.22(18) no
C11 C12 C13 120.19(18) no
C12 C13 C14 120.34(19) no
C9 C14 C13 120.97(18) no
C3 C2 H2 120.00 no
C1 C2 H2 120.00 no
C2 C3 H3 121.00 no
C4 C3 H3 121.00 no
C6 C5 H5 120.00 no
C4 C5 H5 120.00 no
C1 C6 H6 120.00 no
C5 C6 H6 120.00 no
C9 C8 H8 120.00 no
N2 C8 H8 120.00 no
C10 C11 H11 120.00 no
C12 C11 H11 120.00 no
C13 C12 H12 120.00 no
C11 C12 H12 120.00 no
C12 C13 H13 120.00 no
C14 C13 H13 120.00 no
C9 C14 H14 120.00 no
C13 C14 H14 120.00 no

loop_
_geom_bond_atom_site_label_1
_geom_bond_atom_site_label_2
_geom_bond_distance
_geom_bond_publ_flag
Cl1 C4 1.7410(18) no
Cl2 C10 1.752(2) no
O1 C7 1.239(2) no
O2 H2B 0.8400 no
O2 H2A 0.8400 no
N1 C7 1.345(2) no
N1 N2 1.389(2) no
N2 C8 1.281(2) no
N1 H1 0.9100 no
C1 C6 1.393(2) no
C1 C2 1.395(2) no
C1 C7 1.496(2) no
C2 C3 1.388(3) no
C3 C4 1.386(3) no
C4 C5 1.376(3) no
C5 C6 1.387(3) no
C8 C9 1.465(2) no
C9 C10 1.397(3) no
C9 C14 1.399(3) no
C10 C11 1.387(3) no
C11 C12 1.379(3) no
C12 C13 1.381(3) no
C13 C14 1.383(3) no
C2 H2 0.9500 no
C3 H3 0.9500 no
C5 H5 0.9500 no
C6 H6 0.9500 no
C8 H8 0.9500 no
C11 H11 0.9500 no
C12 H12 0.9500 no
C13 H13 0.9500 no
C14 H14 0.9500 no

loop_
_geom_hbond_atom_site_label_D
_geom_hbond_atom_site_label_H
_geom_hbond_atom_site_label_A
_geom_hbond_site_symmetry_A
_geom_hbond_distance_DH
_geom_hbond_distance_HA
_geom_hbond_distance_DA
_geom_hbond_angle_DHA
_geom_hbond_publ_flag
N1 H1 O2 2_655 0.91 1.95 2.8510(19) 168 yes
O2 H2A O1 1_655 0.84 1.93 2.7632(19) 172 yes
O2 H2B O1 . 0.84 1.95 2.7864(19) 172 yes
C2 H2 O2 2_655 0.95 2.43 3.286(2) 150 yes
C8 H8 O2 2_655 0.95 2.44 3.242(2) 143 yes

loop_
_geom_torsion_atom_site_label_1
_geom_torsion_atom_site_label_2
_geom_torsion_atom_site_label_3
_geom_torsion_atom_site_label_4
_geom_torsion
_geom_torsion_publ_flag
C7 N1 N2 C8 -173.66(15) no
N2 N1 C7 O1 0.3(2) no
N2 N1 C7 C1 -179.81(13) no
N1 N2 C8 C9 -178.99(15) no
C6 C1 C2 C3 -0.6(3) no
C7 C1 C2 C3 -179.41(16) no
C2 C1 C6 C5 0.4(3) no
C7 C1 C6 C5 179.20(16) no
C2 C1 C7 O1 163.87(16) no
C2 C1 C7 N1 -16.0(2) no
C6 C1 C7 O1 -14.9(2) no
C6 C1 C7 N1 165.23(15) no
C1 C2 C3 C4 0.0(3) no
C2 C3 C4 Cl1 -178.89(14) no
C2 C3 C4 C5 0.9(3) no
Cl1 C4 C5 C6 178.61(14) no
C3 C4 C5 C6 -1.2(3) no
C4 C5 C6 C1 0.5(3) no
N2 C8 C9 C10 -175.19(17) no
N2 C8 C9 C14 4.7(3) no
C8 C9 C10 Cl2 1.6(2) no
C8 C9 C10 C11 -179.38(17) no
C14 C9 C10 Cl2 -178.37(14) no
C14 C9 C10 C11 0.7(3) no
C8 C9 C14 C13 -179.76(17) no
C10 C9 C14 C13 0.2(3) no
Cl2 C10 C11 C12 178.38(15) no
C9 C10 C11 C12 -0.7(3) no
C10 C11 C12 C13 -0.1(3) no
C11 C12 C13 C14 1.0(3) no
C12 C13 C14 C9 -1.0(3) no
